data_2231230
loop_
_publ_author_name
'Rodrigues, Vinola Z.'
'Foro, Sabine'
'Gowda, B. Thimme'

_publ_section_title
;
 <i>N</i>,<i>N</i>'-Bis(4-methylphenylsulfonyl)suberamide
;
_journal_coeditor_code NC2239
_journal_issue 8
_journal_name_full 'Acta Crystallographica Section E'
_journal_page_first o2161
_journal_paper_doi 10.1107/S1600536811029783
_journal_volume 67
_journal_year 2011
_chemical_formula_iupac 'C22 H28 N2 O6 S2'
_chemical_formula_moiety 'C22 H28 N2 O6 S2'
_chemical_formula_sum 'C22 H28 N2 O6 S2'
_chemical_formula_weight 480.58
_chemical_name_systematic
;
<i>N</i>,<i>N</i>'-Bis(4-methylphenylsulfonyl)suberamide
;
_space_group_IT_number 14
_symmetry_cell_setting monoclinic
_symmetry_space_group_name_Hall '-P 2ybc'
_symmetry_space_group_name_H-M 'P 1 21/c 1'
_atom_sites_solution_hydrogens geom
_atom_sites_solution_primary direct
_atom_sites_solution_secondary difmap
_audit_creation_method SHELXL-97
_cell_angle_alpha 90.00
_cell_angle_beta 112.310(10)
_cell_angle_gamma 90.00
_cell_formula_units_Z 2
_cell_length_a 8.0250(10)
_cell_length_b 15.835(2)
_cell_length_c 10.1060(10)
_cell_measurement_reflns_used 1291
_cell_measurement_temperature 293(2)
_cell_measurement_theta_max 27.93
_cell_measurement_theta_min 2.56
_cell_volume 1188.1(3)
_computing_cell_refinement
;
CrysAlis RED (Oxford Diffraction, 2009)
;
_computing_data_collection
;
CrysAlis CCD (Oxford Diffraction, 2009)
;
_computing_data_reduction
;
CrysAlis RED (Oxford Diffraction, 2009)
;
_computing_molecular_graphics 'PLATON (Spek, 2009)'
_computing_publication_material 'SHELXL97 (Sheldrick, 2008)'
_computing_structure_refinement 'SHELXL97 (Sheldrick, 2008)'
_computing_structure_solution 'SHELXS97 (Sheldrick, 2008)'
_diffrn_ambient_temperature 293(2)
_diffrn_measured_fraction_theta_full 0.995
_diffrn_measured_fraction_theta_max 0.995
_diffrn_measurement_device_type
;
Oxford Diffraction Xcalibur diffractometer
with a Sapphire CCD detector
;
_diffrn_measurement_method
;
Rotation method data acquisition using \w and \f
;
_diffrn_radiation_monochromator graphite
_diffrn_radiation_source 'fine-focus sealed tube'
_diffrn_radiation_type MoK\a
_diffrn_radiation_wavelength 0.71073
_diffrn_reflns_av_R_equivalents 0.0273
_diffrn_reflns_av_sigmaI/netI 0.0537
_diffrn_reflns_limit_h_max 9
_diffrn_reflns_limit_h_min -8
_diffrn_reflns_limit_k_max 19
_diffrn_reflns_limit_k_min -18
_diffrn_reflns_limit_l_max 5
_diffrn_reflns_limit_l_min -12
_diffrn_reflns_number 4285
_diffrn_reflns_theta_full 25.35
_diffrn_reflns_theta_max 25.35
_diffrn_reflns_theta_min 2.57
_diffrn_standards_number 0
_exptl_absorpt_coefficient_mu 0.264
_exptl_absorpt_correction_T_max 0.9843
_exptl_absorpt_correction_T_min 0.9442
_exptl_absorpt_correction_type multi-scan
_exptl_absorpt_process_details
;
(CrysAlis RED; Oxford Diffraction, 2009)
;
_exptl_crystal_colour colourless
_exptl_crystal_density_diffrn 1.343
_exptl_crystal_density_method 'not measured'
_exptl_crystal_description plate
_exptl_crystal_F_000 508
_exptl_crystal_size_max 0.22
_exptl_crystal_size_mid 0.20
_exptl_crystal_size_min 0.06
_refine_diff_density_max 0.240
_refine_diff_density_min -0.182
_refine_ls_extinction_method none
_refine_ls_goodness_of_fit_ref 1.042
_refine_ls_hydrogen_treatment mixed
_refine_ls_matrix_type full
_refine_ls_number_parameters 149
_refine_ls_number_reflns 2174
_refine_ls_number_restraints 1
_refine_ls_restrained_S_all 1.042
_refine_ls_R_factor_all 0.1123
_refine_ls_R_factor_gt 0.0582
_refine_ls_shift/su_max 0.000
_refine_ls_shift/su_mean 0.000
_refine_ls_structure_factor_coef Fsqd
_refine_ls_weighting_details 'calc w=1/[\s^2^(Fo^2^)+(0.0552P)^2^+0.6042P] where P=(Fo^2^+2Fc^2^)/3'
_refine_ls_weighting_scheme calc
_refine_ls_wR_factor_gt 0.1198
_refine_ls_wR_factor_ref 0.1394
_reflns_number_gt 1326
_reflns_number_total 2174
_reflns_threshold_expression I>2\s(I)
_cod_data_source_file nc2239.cif
_cod_data_source_block I
_cod_original_cell_volume 1188.1(2)
_cod_original_sg_symbol_H-M 'P 21/c'
_cod_database_code 2231230
_cod_database_fobs_code 2231230

loop_
_symmetry_equiv_pos_as_xyz
'x, y, z'
'-x, y+1/2, -z+1/2'
'-x, -y, -z'
'x, -y-1/2, z-1/2'

loop_
_atom_site_type_symbol
_atom_site_label
_atom_site_fract_x
_atom_site_fract_y
_atom_site_fract_z
_atom_site_U_iso_or_equiv
_atom_site_adp_type
_atom_site_calc_flag
_atom_site_refinement_flags
_atom_site_occupancy
_atom_site_symmetry_multiplicity
C C1 0.5932(5) 0.5531(2) 0.2952(4) 0.0497(9) Uani d . 1 1
C C2 0.6538(6) 0.5479(3) 0.4421(4) 0.0737(13) Uani d . 1 1
H H2 0.6270 0.5905 0.4942 0.088 Uiso calc R 1 1
C C3 0.7543(6) 0.4790(3) 0.5116(4) 0.0764(13) Uani d . 1 1
H H3 0.7974 0.4766 0.6109 0.092 Uiso calc R 1 1
C C4 0.7924(5) 0.4137(3) 0.4374(4) 0.0618(10) Uani d . 1 1
C C5 0.7280(6) 0.4193(3) 0.2923(5) 0.0729(12) Uani d . 1 1
H H5 0.7494 0.3752 0.2401 0.088 Uiso calc R 1 1
C C6 0.6318(5) 0.4888(3) 0.2201(4) 0.0659(11) Uani d . 1 1
H H6 0.5933 0.4920 0.1211 0.079 Uiso calc R 1 1
C C7 0.6778(4) 0.7666(2) 0.3447(3) 0.0426(8) Uani d . 1 1
C C8 0.7768(5) 0.8427(2) 0.3252(4) 0.0514(9) Uani d . 1 1
H H8A 0.6928 0.8786 0.2525 0.062 Uiso calc R 1 1
H H8B 0.8681 0.8245 0.2902 0.062 Uiso calc R 1 1
C C9 0.8661(5) 0.8942(2) 0.4590(3) 0.0502(9) Uani d . 1 1
H H9A 0.9560 0.8596 0.5299 0.060 Uiso calc R 1 1
H H9B 0.7765 0.9099 0.4974 0.060 Uiso calc R 1 1
C C10 0.9552(5) 0.9732(2) 0.4338(3) 0.0472(9) Uani d . 1 1
H H10A 0.8651 1.0072 0.3619 0.057 Uiso calc R 1 1
H H10B 1.0450 0.9572 0.3958 0.057 Uiso calc R 1 1
C C11 0.8969(6) 0.3379(3) 0.5150(5) 0.0877(14) Uani d . 1 1
H H11A 0.8168 0.2989 0.5336 0.132 Uiso calc R 1 1
H H11B 0.9882 0.3555 0.6040 0.132 Uiso calc R 1 1
H H11C 0.9525 0.3109 0.4572 0.132 Uiso calc R 1 1
N N1 0.6017(4) 0.71857(18) 0.2220(3) 0.0503(8) Uani d D 1 1
H H1N 0.622(5) 0.730(2) 0.147(3) 0.060 Uiso d D 1 1
O O1 0.3945(4) 0.62103(16) 0.0532(2) 0.0675(8) Uani d . 1 1
O O2 0.3391(3) 0.66139(16) 0.2692(3) 0.0676(8) Uani d . 1 1
O O3 0.6643(3) 0.74728(14) 0.4557(2) 0.0530(7) Uani d . 1 1
S S1 0.46037(13) 0.63862(6) 0.20264(10) 0.0530(3) Uani d . 1 1

loop_
_atom_site_aniso_label
_atom_site_aniso_U_11
_atom_site_aniso_U_22
_atom_site_aniso_U_33
_atom_site_aniso_U_12
_atom_site_aniso_U_13
_atom_site_aniso_U_23
C1 0.058(2) 0.046(2) 0.046(2) -0.0189(18) 0.0211(19) -0.0049(17)
C2 0.121(4) 0.052(3) 0.048(2) -0.004(3) 0.032(2) -0.005(2)
C3 0.115(4) 0.061(3) 0.044(2) -0.007(3) 0.020(2) 0.001(2)
C4 0.060(2) 0.064(3) 0.064(3) -0.009(2) 0.026(2) 0.000(2)
C5 0.083(3) 0.074(3) 0.067(3) 0.013(3) 0.034(2) -0.009(2)
C6 0.077(3) 0.073(3) 0.046(2) 0.005(2) 0.022(2) -0.006(2)
C7 0.050(2) 0.038(2) 0.040(2) -0.0043(17) 0.0181(17) -0.0070(15)
C8 0.065(2) 0.043(2) 0.047(2) -0.0127(18) 0.0215(18) -0.0077(16)
C9 0.057(2) 0.039(2) 0.049(2) -0.0055(18) 0.0142(17) -0.0054(16)
C10 0.049(2) 0.038(2) 0.047(2) -0.0009(17) 0.0093(17) -0.0032(15)
C11 0.084(3) 0.081(4) 0.096(4) 0.018(3) 0.033(3) 0.018(3)
N1 0.072(2) 0.0452(17) 0.0398(16) -0.0234(16) 0.0283(16) -0.0108(14)
O1 0.0841(19) 0.0595(18) 0.0454(14) -0.0210(14) 0.0091(13) -0.0094(12)
O2 0.0662(17) 0.0630(18) 0.0816(19) -0.0098(14) 0.0372(16) 0.0012(14)
O3 0.0784(18) 0.0485(15) 0.0385(13) -0.0094(13) 0.0292(13) -0.0069(11)
S1 0.0622(6) 0.0473(6) 0.0471(5) -0.0178(5) 0.0179(4) -0.0062(4)

loop_
_atom_type_symbol
_atom_type_description
_atom_type_scat_dispersion_real
_atom_type_scat_dispersion_imag
_atom_type_scat_source
C C 0.0033 0.0016 'International Tables Vol C Tables 4.2.6.8 and 6.1.1.4'
H H 0.0000 0.0000 'International Tables Vol C Tables 4.2.6.8 and 6.1.1.4'
N N 0.0061 0.0033 'International Tables Vol C Tables 4.2.6.8 and 6.1.1.4'
O O 0.0106 0.0060 'International Tables Vol C Tables 4.2.6.8 and 6.1.1.4'
S S 0.1246 0.1234 'International Tables Vol C Tables 4.2.6.8 and 6.1.1.4'

loop_
_geom_angle_atom_site_label_1
_geom_angle_atom_site_label_2
_geom_angle_atom_site_label_3
_geom_angle_site_symmetry_1
_geom_angle_site_symmetry_3
_geom_angle
C6 C1 C2 . . 119.3(4)
C6 C1 S1 . . 119.7(3)
C2 C1 S1 . . 121.0(3)
C3 C2 C1 . . 119.7(4)
C3 C2 H2 . . 120.2
C1 C2 H2 . . 120.2
C2 C3 C4 . . 121.6(4)
C2 C3 H3 . . 119.2
C4 C3 H3 . . 119.2
C5 C4 C3 . . 117.7(4)
C5 C4 C11 . . 121.6(4)
C3 C4 C11 . . 120.7(4)
C4 C5 C6 . . 121.9(4)
C4 C5 H5 . . 119.0
C6 C5 H5 . . 119.0
C1 C6 C5 . . 119.7(4)
C1 C6 H6 . . 120.1
C5 C6 H6 . . 120.1
O3 C7 N1 . . 122.0(3)
O3 C7 C8 . . 124.5(3)
N1 C7 C8 . . 113.6(3)
C7 C8 C9 . . 114.3(3)
C7 C8 H8A . . 108.7
C9 C8 H8A . . 108.7
C7 C8 H8B . . 108.7
C9 C8 H8B . . 108.7
H8A C8 H8B . . 107.6
C8 C9 C10 . . 113.0(3)
C8 C9 H9A . . 109.0
C10 C9 H9A . . 109.0
C8 C9 H9B . . 109.0
C10 C9 H9B . . 109.0
H9A C9 H9B . . 107.8
C9 C10 C10 . 3_776 114.3(3)
C9 C10 H10A . . 108.7
C10 C10 H10A 3_776 . 108.7
C9 C10 H10B . . 108.7
C10 C10 H10B 3_776 . 108.7
H10A C10 H10B . . 107.6
C4 C11 H11A . . 109.5
C4 C11 H11B . . 109.5
H11A C11 H11B . . 109.5
C4 C11 H11C . . 109.5
H11A C11 H11C . . 109.5
H11B C11 H11C . . 109.5
C7 N1 S1 . . 125.0(2)
C7 N1 H1N . . 121(2)
S1 N1 H1N . . 114(2)
O2 S1 O1 . . 120.31(18)
O2 S1 N1 . . 108.08(15)
O1 S1 N1 . . 103.64(15)
O2 S1 C1 . . 109.20(16)
O1 S1 C1 . . 108.66(17)
N1 S1 C1 . . 105.98(16)

loop_
_geom_bond_atom_site_label_1
_geom_bond_atom_site_label_2
_geom_bond_site_symmetry_2
_geom_bond_distance
C1 C6 . 1.374(5)
C1 C2 . 1.378(5)
C1 S1 . 1.757(4)
C2 C3 . 1.379(6)
C2 H2 . 0.9300
C3 C4 . 1.379(5)
C3 H3 . 0.9300
C4 C5 . 1.360(5)
C4 C11 . 1.503(6)
C5 C6 . 1.383(6)
C5 H5 . 0.9300
C6 H6 . 0.9300
C7 O3 . 1.206(3)
C7 N1 . 1.384(4)
C7 C8 . 1.498(4)
C8 C9 . 1.507(4)
C8 H8A . 0.9700
C8 H8B . 0.9700
C9 C10 . 1.510(4)
C9 H9A . 0.9700
C9 H9B . 0.9700
C10 C10 3_776 1.515(6)
C10 H10A . 0.9700
C10 H10B . 0.9700
C11 H11A . 0.9600
C11 H11B . 0.9600
C11 H11C . 0.9600
N1 S1 . 1.661(3)
N1 H1N . 0.851(18)
O1 S1 . 1.425(2)
O2 S1 . 1.423(3)

loop_
_geom_hbond_atom_site_label_D
_geom_hbond_atom_site_label_H
_geom_hbond_atom_site_label_A
_geom_hbond_site_symmetry_A
_geom_hbond_distance_DH
_geom_hbond_distance_HA
_geom_hbond_distance_DA
_geom_hbond_angle_DHA
N1 H1N O3 4_575 0.851(18) 2.118(18) 2.968(3) 177(3)

loop_
_geom_torsion_atom_site_label_1
_geom_torsion_atom_site_label_2
_geom_torsion_atom_site_label_3
_geom_torsion_atom_site_label_4
_geom_torsion_site_symmetry_4
_geom_torsion
C6 C1 C2 C3 . 1.0(6)
S1 C1 C2 C3 . 178.5(3)
C1 C2 C3 C4 . -1.7(7)
C2 C3 C4 C5 . 0.3(6)
C2 C3 C4 C11 . -177.9(4)
C3 C4 C5 C6 . 1.8(6)
C11 C4 C5 C6 . 180.0(4)
C2 C1 C6 C5 . 1.0(6)
S1 C1 C6 C5 . -176.5(3)
C4 C5 C6 C1 . -2.4(6)
O3 C7 C8 C9 . 1.7(5)
N1 C7 C8 C9 . -178.0(3)
C7 C8 C9 C10 . -176.5(3)
C8 C9 C10 C10 3_776 179.5(4)
O3 C7 N1 S1 . 9.4(5)
C8 C7 N1 S1 . -170.9(3)
C7 N1 S1 O2 . 40.5(3)
C7 N1 S1 O1 . 169.2(3)
C7 N1 S1 C1 . -76.5(3)
C6 C1 S1 O2 . 139.5(3)
C2 C1 S1 O2 . -38.0(4)
C6 C1 S1 O1 . 6.5(3)
C2 C1 S1 O1 . -170.9(3)
C6 C1 S1 N1 . -104.3(3)
C2 C1 S1 N1 . 78.2(3)
